data_7251468
loop_
_publ_author_name
'Doguparthi, Naga Prathyusha'
'Kanagavel, Manimurugan'
'Samreen, Sabiqa'
'Navya, Yaramala'
'Soujanya, Yarasi'
'Swain, Debasish'
'Nechipadappu, Sunil Kumar'

_publ_section_title
;
 Crystal engineering of the cystic fibrosis drug ivacaftor: salts,
 solvates and hydrate forms with solubility and stability studies
;
_journal_issue 10
_journal_name_full CrystEngComm
_journal_page_first 1621
_journal_page_last 1635
_journal_paper_doi 10.1039/D5CE01068C
_journal_volume 28
_journal_year 2026
_chemical_formula_moiety 'C24 H28 N2 O3, C2 H4 O2'
_chemical_formula_sum 'C26 H32 N2 O5'
_chemical_formula_weight 452.53
_chemical_name_systematic 'ivacaftor  acetic acid solvate'
_space_group_crystal_system monoclinic
_space_group_IT_number 15
_space_group_name_Hall '-C 2yc'
_space_group_name_H-M_alt 'C 1 2/c 1'
_atom_sites_solution_hydrogens mixed
_atom_sites_solution_primary difmap
_atom_sites_solution_secondary difmap
_audit_creation_method SHELXL-2019/3
_audit_update_record
;
2025-10-10 deposited with the CCDC.	2026-01-28 downloaded from the CCDC.
;
_cell_angle_alpha 90
_cell_angle_beta 97.1082(9)
_cell_angle_gamma 90
_cell_formula_units_Z 8
_cell_length_a 24.2682(7)
_cell_length_b 11.0691(3)
_cell_length_c 18.7201(5)
_cell_measurement_reflns_used 9975
_cell_measurement_temperature 294(2)
_cell_measurement_theta_max 27.25
_cell_measurement_theta_min 2.6
_cell_volume 4990.1(2)
_computing_cell_refinement '<i>SAINT</i> (Bruker, 2016)'
_computing_data_collection '<i>APEX3</i> (Bruker, 2016)'
_computing_data_reduction 'Bruker SAINT'
_computing_molecular_graphics 'Bruker SHELXTL'
_computing_publication_material 'Bruker SHELXTL'
_computing_structure_refinement 'SHELXL-2018/3 (Sheldrick, 2018)'
_computing_structure_solution 'SHELXT 2018/2 (Sheldrick, 2018)'
_diffrn_ambient_temperature 294(2)
_diffrn_measured_fraction_theta_full 0.999
_diffrn_measured_fraction_theta_max 0.999
_diffrn_measurement_device_type 'Bruker D8 QUEST PHOTON-100'
_diffrn_measurement_method '\w and \f'
_diffrn_radiation_type MoK\a
_diffrn_radiation_wavelength 0.71073
_diffrn_reflns_av_R_equivalents 0.0319
_diffrn_reflns_av_unetI/netI 0.0201
_diffrn_reflns_Laue_measured_fraction_full 0.999
_diffrn_reflns_Laue_measured_fraction_max 0.999
_diffrn_reflns_limit_h_max 30
_diffrn_reflns_limit_h_min -30
_diffrn_reflns_limit_k_max 13
_diffrn_reflns_limit_k_min -12
_diffrn_reflns_limit_l_max 23
_diffrn_reflns_limit_l_min -23
_diffrn_reflns_number 32965
_diffrn_reflns_point_group_measured_fraction_full 0.999
_diffrn_reflns_point_group_measured_fraction_max 0.999
_diffrn_reflns_theta_full 25.242
_diffrn_reflns_theta_max 26.247
_diffrn_reflns_theta_min 2.193
_exptl_absorpt_coefficient_mu 0.083
_exptl_absorpt_correction_T_max 0.7457
_exptl_absorpt_correction_T_min 0.6889
_exptl_absorpt_correction_type multi-scan
_exptl_absorpt_process_details
;
 SADABS 2016/2: Krause, L., Herbst-Irmer, R., Sheldrick G.M. & Stalke D.,
 J. Appl. Cryst. 48 (2015) 3-10
;
_exptl_crystal_density_diffrn 1.205
_exptl_crystal_description plate
_exptl_crystal_F_000 1936
_exptl_crystal_recrystallization_method 'Re-crystallisation from solvent: acetic acid'
_exptl_crystal_size_max 0.180
_exptl_crystal_size_mid 0.160
_exptl_crystal_size_min 0.120
_refine_diff_density_max 0.594
_refine_diff_density_min -0.375
_refine_diff_density_rms 0.043
_refine_ls_extinction_method none
_refine_ls_goodness_of_fit_ref 1.042
_refine_ls_hydrogen_treatment mixed
_refine_ls_matrix_type full
_refine_ls_number_parameters 320
_refine_ls_number_reflns 5037
_refine_ls_number_restraints 2
_refine_ls_restrained_S_all 1.042
_refine_ls_R_factor_all 0.0699
_refine_ls_R_factor_gt 0.0593
_refine_ls_shift/su_max 0.000
_refine_ls_shift/su_mean 0.000
_refine_ls_structure_factor_coef Fsqd
_refine_ls_weighting_details 'w=1/[\s^2^(Fo^2^)+(0.1041P)^2^+3.3420P] where P=(Fo^2^+2Fc^2^)/3'
_refine_ls_weighting_scheme calc
_refine_ls_wR_factor_gt 0.1745
_refine_ls_wR_factor_ref 0.1897
_reflns_Friedel_coverage 0.000
_reflns_number_gt 4082
_reflns_number_total 5037
_reflns_threshold_expression 'I > 2\s(I)'
_cod_data_source_file d5ce01068c2.cif
_cod_data_source_block mo_VA148_0m
_cod_depositor_comments 'Adding full bibliography for 7251465--7251473.cif.'
_cod_original_sg_symbol_H-M 'C 2/c'
_cod_database_code 7251468
_shelx_shelxl_version_number 2019/3
_shelx_space_group_comment
;
The symmetry employed for this shelxl refinement is uniquely defined
by the following loop, which should always be used as a source of
symmetry information in preference to the above space-group names.
They are only intended as comments.
;
_shelx_estimated_absorpt_t_min 0.985
_shelx_estimated_absorpt_t_max 0.990

loop_
_space_group_symop_operation_xyz
'x, y, z'
'-x, y, -z+1/2'
'x+1/2, y+1/2, z'
'-x+1/2, y+1/2, -z+1/2'
'-x, -y, -z'
'x, -y, z-1/2'
'-x+1/2, -y+1/2, -z'
'x+1/2, -y+1/2, z-1/2'

loop_
_atom_site_label
_atom_site_type_symbol
_atom_site_fract_x
_atom_site_fract_y
_atom_site_fract_z
_atom_site_U_iso_or_equiv
_atom_site_adp_type
_atom_site_occupancy
_atom_site_site_symmetry_order
_atom_site_calc_flag
_atom_site_refinement_flags_posn
_atom_site_refinement_flags_adp
_atom_site_refinement_flags_occupancy
_atom_site_disorder_assembly
_atom_site_disorder_group
C1 C 0.54919(8) 0.09448(18) 0.46494(11) 0.0525(4) Uani 1 1 d . . . . .
C2 C 0.54129(10) 0.0365(2) 0.39797(12) 0.0671(6) Uani 1 1 d . . . . .
H2 H 0.518501 0.070705 0.359673 0.081 Uiso 1 1 calc R U . . .
C3 C 0.56747(12) -0.0709(2) 0.38957(14) 0.0773(7) Uani 1 1 d . . . . .
H3 H 0.562243 -0.109753 0.345208 0.093 Uiso 1 1 calc R U . . .
C4 C 0.60170(12) -0.1229(2) 0.44603(15) 0.0781(7) Uani 1 1 d . . . . .
H4 H 0.619692 -0.195358 0.439180 0.094 Uiso 1 1 calc R U . . .
C5 C 0.60901(10) -0.0673(2) 0.51206(13) 0.0677(6) Uani 1 1 d . . . . .
H5 H 0.631591 -0.102895 0.550040 0.081 Uiso 1 1 calc R U . . .
C6 C 0.58270(8) 0.04285(17) 0.52265(11) 0.0528(5) Uani 1 1 d . . . . .
C7 C 0.58991(9) 0.10250(17) 0.59288(10) 0.0533(5) Uani 1 1 d . . . . .
C8 C 0.56391(7) 0.21931(16) 0.59617(9) 0.0470(4) Uani 1 1 d . . . . .
C9 C 0.53199(8) 0.26340(18) 0.53644(10) 0.0531(4) Uani 1 1 d . . . . .
H9 H 0.515169 0.338403 0.539444 0.064 Uiso 1 1 calc R U . . .
C10 C 0.57167(7) 0.29854(16) 0.66030(9) 0.0450(4) Uani 1 1 d . . . . .
C11 C 0.62113(8) 0.31658(16) 0.78274(9) 0.0457(4) Uani 1 1 d . . . . .
C12 C 0.58200(8) 0.37922(17) 0.81629(10) 0.0492(4) Uani 1 1 d . . . . .
H12 H 0.544835 0.375456 0.796993 0.059 Uiso 1 1 calc R U . . .
C13 C 0.59679(8) 0.44695(17) 0.87753(10) 0.0490(4) Uani 1 1 d . . . . .
C14 C 0.65209(8) 0.45338(17) 0.90792(9) 0.0489(4) Uani 1 1 d . . . . .
C15 C 0.68956(8) 0.38605(17) 0.87417(10) 0.0494(4) Uani 1 1 d . . . . .
H15 H 0.726506 0.388000 0.894526 0.059 Uiso 1 1 calc R U . . .
C16 C 0.67693(7) 0.31563(16) 0.81247(9) 0.0464(4) Uani 1 1 d . . . . .
C17 C 0.72244(8) 0.24120(19) 0.78243(12) 0.0585(5) Uani 1 1 d . . . . .
C18 C 0.72633(11) 0.2698(2) 0.70316(13) 0.0762(7) Uani 1 1 d . . . . .
H18A H 0.758174 0.229973 0.688346 0.114 Uiso 1 1 calc R U . . .
H18B H 0.729874 0.355479 0.697233 0.114 Uiso 1 1 calc R U . . .
H18C H 0.693370 0.241861 0.674222 0.114 Uiso 1 1 calc R U . . .
C19 C 0.71096(12) 0.1055(2) 0.79204(15) 0.0785(7) Uani 1 1 d . . . . .
H19A H 0.675401 0.085217 0.766464 0.118 Uiso 1 1 calc R U . . .
H19B H 0.711013 0.087854 0.842260 0.118 Uiso 1 1 calc R U . . .
H19C H 0.739305 0.058815 0.773359 0.118 Uiso 1 1 calc R U . . .
C20 C 0.77985(10) 0.2666(3) 0.82423(17) 0.0859(8) Uani 1 1 d . . . . .
H20A H 0.807265 0.217862 0.805047 0.129 Uiso 1 1 calc R U . . .
H20B H 0.779276 0.247291 0.874134 0.129 Uiso 1 1 calc R U . . .
H20C H 0.788868 0.350438 0.819631 0.129 Uiso 1 1 calc R U . . .
C21 C 0.67132(9) 0.5312(2) 0.97468(11) 0.0636(5) Uani 1 1 d . . . . .
C22 C 0.65828(13) 0.6639(2) 0.95759(16) 0.0836(7) Uani 1 1 d . . . . .
H22A H 0.676754 0.688708 0.917533 0.125 Uiso 1 1 calc R U . . .
H22B H 0.670980 0.712587 0.998816 0.125 Uiso 1 1 calc R U . . .
H22C H 0.618919 0.673920 0.945687 0.125 Uiso 1 1 calc R U . . .
C23 C 0.64184(12) 0.4892(3) 1.03845(12) 0.0817(7) Uani 1 1 d . . . . .
H23A H 0.602490 0.500007 1.026928 0.123 Uiso 1 1 calc R U . . .
H23B H 0.654836 0.536014 1.080327 0.123 Uiso 1 1 calc R U . . .
H23C H 0.649776 0.405336 1.047895 0.123 Uiso 1 1 calc R U . . .
C24 C 0.73418(11) 0.5209(3) 0.99722(16) 0.0938(9) Uani 1 1 d . . . . .
H24A H 0.753567 0.544375 0.957717 0.141 Uiso 1 1 calc R U . . .
H24B H 0.743422 0.438961 1.010471 0.141 Uiso 1 1 calc R U . . .
H24C H 0.744831 0.573075 1.037547 0.141 Uiso 1 1 calc R U . . .
N1 N 0.52394(8) 0.20386(16) 0.47427(9) 0.0580(4) Uani 1 1 d . . . . .
H1N H 0.5011(11) 0.237(2) 0.4361(15) 0.080(8) Uiso 1 1 d . . . . .
N2 N 0.60238(7) 0.25202(15) 0.71839(8) 0.0514(4) Uani 1 1 d . . . . .
H2N H 0.6155(11) 0.176(3) 0.7111(14) 0.077(7) Uiso 1 1 d . . . . .
O1 O 0.61755(8) 0.05261(13) 0.64537(9) 0.0785(5) Uani 1 1 d . . . . .
O2 O 0.55186(6) 0.40242(12) 0.65839(7) 0.0539(4) Uani 1 1 d . . . . .
O3 O 0.55657(6) 0.50810(16) 0.90844(8) 0.0654(4) Uani 1 1 d D . . . .
H3O H 0.5262(10) 0.505(3) 0.8791(16) 0.110(11) Uiso 1 1 d D . . . .
C25 C 0.58565(15) 0.8136(3) 0.7400(2) 0.1056(10) Uani 1 1 d . . . . .
H25A H 0.609870 0.858601 0.713078 0.158 Uiso 1 1 calc R U . . .
H25B H 0.604731 0.794785 0.786720 0.158 Uiso 1 1 calc R U . . .
H25C H 0.553250 0.860876 0.745298 0.158 Uiso 1 1 calc R U . . .
C26 C 0.56869(11) 0.6989(2) 0.70102(14) 0.0752(6) Uani 1 1 d . . . . .
O4 O 0.59636(9) 0.60369(17) 0.72414(11) 0.0909(6) Uani 1 1 d D . . . .
H4O H 0.5773(15) 0.545(3) 0.6964(19) 0.136 Uiso 1 1 d D U . . .
O5 O 0.53292(13) 0.6936(2) 0.65167(14) 0.1400(11) Uani 1 1 d . . . . .

loop_
_atom_site_aniso_label
_atom_site_aniso_U_11
_atom_site_aniso_U_22
_atom_site_aniso_U_33
_atom_site_aniso_U_23
_atom_site_aniso_U_13
_atom_site_aniso_U_12
C1 0.0533(10) 0.0535(10) 0.0510(10) -0.0049(8) 0.0076(8) -0.0084(8)
C2 0.0755(14) 0.0716(14) 0.0536(12) -0.0096(10) 0.0059(10) -0.0061(11)
C3 0.0927(17) 0.0749(15) 0.0656(14) -0.0253(12) 0.0149(13) -0.0073(13)
C4 0.0918(17) 0.0607(13) 0.0822(17) -0.0203(12) 0.0125(13) 0.0049(12)
C5 0.0776(14) 0.0536(12) 0.0704(14) -0.0085(10) 0.0036(11) 0.0028(10)
C6 0.0583(11) 0.0460(10) 0.0540(11) -0.0038(8) 0.0060(8) -0.0071(8)
C7 0.0631(11) 0.0433(9) 0.0520(11) -0.0006(8) 0.0008(8) -0.0052(8)
C8 0.0504(9) 0.0456(9) 0.0445(9) 0.0002(7) 0.0048(7) -0.0049(7)
C9 0.0561(10) 0.0540(10) 0.0481(10) -0.0042(8) 0.0018(8) 0.0017(8)
C10 0.0457(9) 0.0449(9) 0.0448(9) 0.0002(7) 0.0063(7) -0.0034(7)
C11 0.0539(10) 0.0433(9) 0.0392(8) 0.0031(7) 0.0030(7) -0.0012(7)
C12 0.0454(9) 0.0576(10) 0.0438(9) 0.0057(8) 0.0020(7) -0.0005(8)
C13 0.0515(10) 0.0532(10) 0.0429(9) 0.0034(8) 0.0081(7) 0.0063(8)
C14 0.0540(10) 0.0518(10) 0.0404(9) -0.0001(7) 0.0032(7) 0.0026(8)
C15 0.0476(9) 0.0526(10) 0.0465(10) 0.0007(8) 0.0003(7) 0.0028(8)
C16 0.0514(9) 0.0430(9) 0.0449(9) 0.0038(7) 0.0053(7) 0.0039(7)
C17 0.0563(11) 0.0549(11) 0.0645(12) -0.0075(9) 0.0087(9) 0.0082(9)
C18 0.0827(16) 0.0795(15) 0.0717(15) -0.0121(12) 0.0305(12) -0.0010(12)
C19 0.0898(17) 0.0534(12) 0.0888(17) 0.0013(11) -0.0025(14) 0.0209(11)
C20 0.0529(12) 0.0982(19) 0.106(2) -0.0271(16) 0.0065(12) 0.0169(12)
C21 0.0633(12) 0.0741(14) 0.0524(11) -0.0158(10) 0.0027(9) 0.0016(10)
C22 0.0952(18) 0.0693(15) 0.0876(17) -0.0227(13) 0.0168(14) -0.0057(13)
C23 0.0941(18) 0.105(2) 0.0451(12) -0.0087(12) 0.0056(11) 0.0097(15)
C24 0.0703(15) 0.129(2) 0.0770(17) -0.0413(17) -0.0125(13) 0.0007(15)
N1 0.0635(10) 0.0609(10) 0.0469(9) -0.0037(7) -0.0036(8) 0.0040(8)
N2 0.0621(9) 0.0463(9) 0.0441(8) -0.0018(6) -0.0009(7) 0.0016(7)
O1 0.1174(14) 0.0493(8) 0.0611(9) -0.0024(7) -0.0190(9) 0.0160(8)
O2 0.0591(8) 0.0536(8) 0.0474(7) -0.0037(6) -0.0004(6) 0.0074(6)
O3 0.0545(8) 0.0866(11) 0.0557(9) -0.0095(7) 0.0093(7) 0.0144(7)
C25 0.103(2) 0.102(2) 0.111(2) -0.0209(19) 0.0104(18) 0.0191(18)
C26 0.0745(15) 0.0850(17) 0.0656(14) 0.0064(12) 0.0072(12) 0.0145(13)
O4 0.0962(13) 0.0712(11) 0.0964(14) 0.0115(10) -0.0242(11) -0.0051(9)
O5 0.169(2) 0.1188(19) 0.1113(18) -0.0047(15) -0.0638(18) 0.0490(18)

loop_
_atom_type_symbol
_atom_type_description
_atom_type_scat_dispersion_real
_atom_type_scat_dispersion_imag
_atom_type_scat_source
C C 0.0033 0.0016 'International Tables Vol C Tables 4.2.6.8 and 6.1.1.4'
H H 0.0000 0.0000 'International Tables Vol C Tables 4.2.6.8 and 6.1.1.4'
N N 0.0061 0.0033 'International Tables Vol C Tables 4.2.6.8 and 6.1.1.4'
O O 0.0106 0.0060 'International Tables Vol C Tables 4.2.6.8 and 6.1.1.4'

loop_
_geom_angle_atom_site_label_1
_geom_angle_atom_site_label_2
_geom_angle_atom_site_label_3
_geom_angle
_geom_angle_site_symmetry_1
_geom_angle_site_symmetry_3
_geom_angle_publ_flag
N1 C1 C6 119.25(17) . . ?
N1 C1 C2 120.16(19) . . ?
C6 C1 C2 120.6(2) . . ?
C3 C2 C1 119.2(2) . . ?
C3 C2 H2 120.4 . . ?
C1 C2 H2 120.4 . . ?
C2 C3 C4 121.1(2) . . ?
C2 C3 H3 119.4 . . ?
C4 C3 H3 119.4 . . ?
C5 C4 C3 119.9(2) . . ?
C5 C4 H4 120.0 . . ?
C3 C4 H4 120.0 . . ?
C4 C5 C6 120.5(2) . . ?
C4 C5 H5 119.8 . . ?
C6 C5 H5 119.8 . . ?
C1 C6 C5 118.68(19) . . ?
C1 C6 C7 120.39(18) . . ?
C5 C6 C7 120.93(19) . . ?
O1 C7 C8 123.92(18) . . ?
O1 C7 C6 120.06(18) . . ?
C8 C7 C6 116.02(17) . . ?
C9 C8 C7 119.37(17) . . ?
C9 C8 C10 116.98(17) . . ?
C7 C8 C10 123.59(16) . . ?
N1 C9 C8 123.02(19) . . ?
N1 C9 H9 118.5 . . ?
C8 C9 H9 118.5 . . ?
O2 C10 N2 123.44(16) . . ?
O2 C10 C8 120.94(16) . . ?
N2 C10 C8 115.59(16) . . ?
C12 C11 C16 120.45(16) . . ?
C12 C11 N2 117.90(16) . . ?
C16 C11 N2 121.63(16) . . ?
C13 C12 C11 121.70(17) . . ?
C13 C12 H12 119.2 . . ?
C11 C12 H12 119.2 . . ?
O3 C13 C12 119.51(17) . . ?
O3 C13 C14 120.12(17) . . ?
C12 C13 C14 120.36(17) . . ?
C15 C14 C13 116.06(17) . . ?
C15 C14 C21 121.32(17) . . ?
C13 C14 C21 122.62(17) . . ?
C14 C15 C16 126.00(17) . . ?
C14 C15 H15 117.0 . . ?
C16 C15 H15 117.0 . . ?
C15 C16 C11 115.33(16) . . ?
C15 C16 C17 120.48(16) . . ?
C11 C16 C17 124.18(16) . . ?
C18 C17 C20 107.2(2) . . ?
C18 C17 C16 112.11(18) . . ?
C20 C17 C16 111.25(17) . . ?
C18 C17 C19 110.4(2) . . ?
C20 C17 C19 106.5(2) . . ?
C16 C17 C19 109.31(18) . . ?
C17 C18 H18A 109.5 . . ?
C17 C18 H18B 109.5 . . ?
H18A C18 H18B 109.5 . . ?
C17 C18 H18C 109.5 . . ?
H18A C18 H18C 109.5 . . ?
H18B C18 H18C 109.5 . . ?
C17 C19 H19A 109.5 . . ?
C17 C19 H19B 109.5 . . ?
H19A C19 H19B 109.5 . . ?
C17 C19 H19C 109.5 . . ?
H19A C19 H19C 109.5 . . ?
H19B C19 H19C 109.5 . . ?
C17 C20 H20A 109.5 . . ?
C17 C20 H20B 109.5 . . ?
H20A C20 H20B 109.5 . . ?
C17 C20 H20C 109.5 . . ?
H20A C20 H20C 109.5 . . ?
H20B C20 H20C 109.5 . . ?
C22 C21 C24 107.5(2) . . ?
C22 C21 C23 110.4(2) . . ?
C24 C21 C23 107.8(2) . . ?
C22 C21 C14 109.47(19) . . ?
C24 C21 C14 111.84(18) . . ?
C23 C21 C14 109.70(19) . . ?
C21 C22 H22A 109.5 . . ?
C21 C22 H22B 109.5 . . ?
H22A C22 H22B 109.5 . . ?
C21 C22 H22C 109.5 . . ?
H22A C22 H22C 109.5 . . ?
H22B C22 H22C 109.5 . . ?
C21 C23 H23A 109.5 . . ?
C21 C23 H23B 109.5 . . ?
H23A C23 H23B 109.5 . . ?
C21 C23 H23C 109.5 . . ?
H23A C23 H23C 109.5 . . ?
H23B C23 H23C 109.5 . . ?
C21 C24 H24A 109.5 . . ?
C21 C24 H24B 109.5 . . ?
H24A C24 H24B 109.5 . . ?
C21 C24 H24C 109.5 . . ?
H24A C24 H24C 109.5 . . ?
H24B C24 H24C 109.5 . . ?
C9 N1 C1 121.78(18) . . ?
C9 N1 H1N 119.1(17) . . ?
C1 N1 H1N 119.1(17) . . ?
C10 N2 C11 125.40(16) . . ?
C10 N2 H2N 113.5(16) . . ?
C11 N2 H2N 120.4(16) . . ?
C13 O3 H3O 108(2) . . ?
C26 C25 H25A 109.5 . . ?
C26 C25 H25B 109.5 . . ?
H25A C25 H25B 109.5 . . ?
C26 C25 H25C 109.5 . . ?
H25A C25 H25C 109.5 . . ?
H25B C25 H25C 109.5 . . ?
O5 C26 O4 121.2(3) . . ?
O5 C26 C25 123.5(3) . . ?
O4 C26 C25 115.3(2) . . ?
C26 O4 H4O 100(3) . . ?

loop_
_geom_bond_atom_site_label_1
_geom_bond_atom_site_label_2
_geom_bond_distance
_geom_bond_site_symmetry_2
_geom_bond_publ_flag
C1 N1 1.378(3) . ?
C1 C6 1.392(3) . ?
C1 C2 1.400(3) . ?
C2 C3 1.366(4) . ?
C2 H2 0.9300 . ?
C3 C4 1.386(4) . ?
C3 H3 0.9300 . ?
C4 C5 1.373(3) . ?
C4 H4 0.9300 . ?
C5 C6 1.401(3) . ?
C5 H5 0.9300 . ?
C6 C7 1.462(3) . ?
C7 O1 1.248(2) . ?
C7 C8 1.443(3) . ?
C8 C9 1.369(3) . ?
C8 C10 1.480(2) . ?
C9 N1 1.331(3) . ?
C9 H9 0.9300 . ?
C10 O2 1.245(2) . ?
C10 N2 1.343(2) . ?
C11 C12 1.387(3) . ?
C11 C16 1.399(3) . ?
C11 N2 1.426(2) . ?
C12 C13 1.380(3) . ?
C12 H12 0.9300 . ?
C13 O3 1.373(2) . ?
C13 C14 1.393(3) . ?
C14 C15 1.387(3) . ?
C14 C21 1.542(3) . ?
C15 C16 1.396(3) . ?
C15 H15 0.9300 . ?
C16 C17 1.539(3) . ?
C17 C18 1.532(3) . ?
C17 C20 1.537(3) . ?
C17 C19 1.543(3) . ?
C18 H18A 0.9600 . ?
C18 H18B 0.9600 . ?
C18 H18C 0.9600 . ?
C19 H19A 0.9600 . ?
C19 H19B 0.9600 . ?
C19 H19C 0.9600 . ?
C20 H20A 0.9600 . ?
C20 H20B 0.9600 . ?
C20 H20C 0.9600 . ?
C21 C22 1.529(4) . ?
C21 C24 1.536(3) . ?
C21 C23 1.538(3) . ?
C22 H22A 0.9600 . ?
C22 H22B 0.9600 . ?
C22 H22C 0.9600 . ?
C23 H23A 0.9600 . ?
C23 H23B 0.9600 . ?
C23 H23C 0.9600 . ?
C24 H24A 0.9600 . ?
C24 H24B 0.9600 . ?
C24 H24C 0.9600 . ?
N1 H1N 0.93(3) . ?
N2 H2N 0.92(3) . ?
O3 H3O 0.863(18) . ?
C25 C26 1.496(4) . ?
C25 H25A 0.9600 . ?
C25 H25B 0.9600 . ?
C25 H25C 0.9600 . ?
C26 O5 1.188(3) . ?
C26 O4 1.295(3) . ?
O4 H4O 0.919(19) . ?

loop_
_geom_hbond_atom_site_label_D
_geom_hbond_atom_site_label_H
_geom_hbond_atom_site_label_A
_geom_hbond_distance_DH
_geom_hbond_distance_HA
_geom_hbond_distance_DA
_geom_hbond_angle_DHA
_geom_hbond_site_symmetry_A
_geom_hbond_publ_flag
O3 H3O O2 0.863(18) 2.25(2) 3.007(2) 147(3) 2_656 yes
O3 H3O O5 0.863(18) 2.56(3) 3.097(3) 121(3) 2_656 yes
N1 H1N O5 0.93(3) 1.91(3) 2.819(3) 169(2) 5_666 yes
N2 H2N O1 0.92(3) 1.84(3) 2.646(2) 145(2) . yes
O4 H4O O2 0.919(19) 1.81(2) 2.705(2) 164(4) . yes

loop_
_geom_torsion_atom_site_label_1
_geom_torsion_atom_site_label_2
_geom_torsion_atom_site_label_3
_geom_torsion_atom_site_label_4
_geom_torsion
_geom_torsion_site_symmetry_1
_geom_torsion_site_symmetry_2
_geom_torsion_site_symmetry_3
_geom_torsion_site_symmetry_4
_geom_torsion_publ_flag
N1 C1 C2 C3 178.9(2) . . . . ?
C6 C1 C2 C3 -0.8(3) . . . . ?
C1 C2 C3 C4 -0.2(4) . . . . ?
C2 C3 C4 C5 1.1(4) . . . . ?
C3 C4 C5 C6 -0.9(4) . . . . ?
N1 C1 C6 C5 -178.76(19) . . . . ?
C2 C1 C6 C5 1.0(3) . . . . ?
N1 C1 C6 C7 1.5(3) . . . . ?
C2 C1 C6 C7 -178.74(19) . . . . ?
C4 C5 C6 C1 -0.1(3) . . . . ?
C4 C5 C6 C7 179.6(2) . . . . ?
C1 C6 C7 O1 176.1(2) . . . . ?
C5 C6 C7 O1 -3.6(3) . . . . ?
C1 C6 C7 C8 -4.4(3) . . . . ?
C5 C6 C7 C8 175.93(19) . . . . ?
O1 C7 C8 C9 -176.6(2) . . . . ?
C6 C7 C8 C9 3.9(3) . . . . ?
O1 C7 C8 C10 6.3(3) . . . . ?
C6 C7 C8 C10 -173.23(16) . . . . ?
C7 C8 C9 N1 -0.7(3) . . . . ?
C10 C8 C9 N1 176.69(17) . . . . ?
C9 C8 C10 O2 -3.0(3) . . . . ?
C7 C8 C10 O2 174.24(17) . . . . ?
C9 C8 C10 N2 178.91(17) . . . . ?
C7 C8 C10 N2 -3.9(3) . . . . ?
C16 C11 C12 C13 3.2(3) . . . . ?
N2 C11 C12 C13 -178.03(16) . . . . ?
C11 C12 C13 O3 179.50(17) . . . . ?
C11 C12 C13 C14 -0.5(3) . . . . ?
O3 C13 C14 C15 178.29(17) . . . . ?
C12 C13 C14 C15 -1.7(3) . . . . ?
O3 C13 C14 C21 -2.3(3) . . . . ?
C12 C13 C14 C21 177.76(18) . . . . ?
C13 C14 C15 C16 1.4(3) . . . . ?
C21 C14 C15 C16 -178.01(18) . . . . ?
C14 C15 C16 C11 1.0(3) . . . . ?
C14 C15 C16 C17 -177.51(18) . . . . ?
C12 C11 C16 C15 -3.3(3) . . . . ?
N2 C11 C16 C15 177.97(16) . . . . ?
C12 C11 C16 C17 175.18(17) . . . . ?
N2 C11 C16 C17 -3.6(3) . . . . ?
C15 C16 C17 C18 -125.3(2) . . . . ?
C11 C16 C17 C18 56.3(3) . . . . ?
C15 C16 C17 C20 -5.4(3) . . . . ?
C11 C16 C17 C20 176.2(2) . . . . ?
C15 C16 C17 C19 112.0(2) . . . . ?
C11 C16 C17 C19 -66.4(2) . . . . ?
C15 C14 C21 C22 118.0(2) . . . . ?
C13 C14 C21 C22 -61.4(3) . . . . ?
C15 C14 C21 C24 -1.1(3) . . . . ?
C13 C14 C21 C24 179.5(2) . . . . ?
C15 C14 C21 C23 -120.7(2) . . . . ?
C13 C14 C21 C23 59.9(3) . . . . ?
C8 C9 N1 C1 -2.5(3) . . . . ?
C6 C1 N1 C9 2.0(3) . . . . ?
C2 C1 N1 C9 -177.7(2) . . . . ?
O2 C10 N2 C11 -6.4(3) . . . . ?
C8 C10 N2 C11 171.67(16) . . . . ?
C12 C11 N2 C10 52.5(3) . . . . ?
C16 C11 N2 C10 -128.7(2) . . . . ?
